data_8105183
loop_
_publ_author_name
'Wang, Yin-Xin'
'Qin, Kun'
'Wang, Rui'
'Zhang, Wen-Li'
'Zhong, Qi-Di'

_publ_section_title
;
 Crystal structure of (E)-1-(4-benzyl-3,5-dioxomorpholin-2-ylidene)ethyl
 acetate, C15H15N1O5
;
_journal_issue 2
_journal_name_full 'Zeitschrift f\"ur Kristallographie - New Crystal Structures'
_journal_page_first 217
_journal_page_last 218
_journal_paper_doi 10.1515/ncrs-2021-0450
_journal_volume 237
_journal_year 2022
_chemical_formula_sum 'C15 H15 N O5'
_chemical_formula_weight 289.28
_space_group_crystal_system triclinic
_space_group_IT_number 2
_space_group_name_Hall '-P 1'
_space_group_name_H-M_alt 'P -1'
_atom_sites_solution_hydrogens geom
_cell_angle_alpha 106.064(10)
_cell_angle_beta 96.091(11)
_cell_angle_gamma 98.189(10)
_cell_formula_units_Z 2
_cell_length_a 5.075(4)
_cell_length_b 11.147(8)
_cell_length_c 13.319(9)
_cell_measurement_reflns_used 1547
_cell_measurement_temperature 296(2)
_cell_measurement_theta_max 25.89
_cell_measurement_theta_min 2.86
_cell_volume 708.2(9)
_computing_structure_refinement 'SHELXL-2016/6 (Sheldrick, 2016)'
_computing_structure_solution 'SHELXS 2014/5 (Sheldrick, 2014)'
_diffrn_ambient_temperature 296(2)
_diffrn_measured_fraction_theta_full 0.984
_diffrn_measured_fraction_theta_max 0.975
_diffrn_measurement_device_type 'Bruker APEX-II CCD'
_diffrn_measurement_method '\f and \w scans'
_diffrn_radiation_type MoK\a
_diffrn_radiation_wavelength 0.71073
_diffrn_reflns_av_R_equivalents 0.0155
_diffrn_reflns_av_unetI/netI 0.0313
_diffrn_reflns_Laue_measured_fraction_full 0.984
_diffrn_reflns_Laue_measured_fraction_max 0.975
_diffrn_reflns_limit_h_max 5
_diffrn_reflns_limit_h_min -6
_diffrn_reflns_limit_k_max 14
_diffrn_reflns_limit_k_min -11
_diffrn_reflns_limit_l_max 16
_diffrn_reflns_limit_l_min -16
_diffrn_reflns_number 4176
_diffrn_reflns_point_group_measured_fraction_full 0.984
_diffrn_reflns_point_group_measured_fraction_max 0.975
_diffrn_reflns_theta_full 25.242
_diffrn_reflns_theta_max 26.743
_diffrn_reflns_theta_min 1.610
_exptl_absorpt_coefficient_mu 0.103
_exptl_crystal_colour colourless
_exptl_crystal_density_diffrn 1.357
_exptl_crystal_description block
_exptl_crystal_F_000 304
_exptl_crystal_size_max 0.180
_exptl_crystal_size_mid 0.160
_exptl_crystal_size_min 0.150
_refine_diff_density_max 0.162
_refine_diff_density_min -0.176
_refine_diff_density_rms 0.038
_refine_ls_extinction_coef .
_refine_ls_extinction_method none
_refine_ls_goodness_of_fit_ref 1.030
_refine_ls_hydrogen_treatment constr
_refine_ls_matrix_type full
_refine_ls_number_parameters 192
_refine_ls_number_reflns 2944
_refine_ls_number_restraints 0
_refine_ls_restrained_S_all 1.030
_refine_ls_R_factor_all 0.0611
_refine_ls_R_factor_gt 0.0444
_refine_ls_shift/su_max 0.000
_refine_ls_shift/su_mean 0.000
_refine_ls_structure_factor_coef Fsqd
_refine_ls_weighting_details 'w=1/[\s^2^(Fo^2^)+(0.1000P)^2^] where P=(Fo^2^+2Fc^2^)/3'
_refine_ls_weighting_scheme calc
_refine_ls_wR_factor_gt 0.1403
_refine_ls_wR_factor_ref 0.1581
_reflns_Friedel_coverage 0.000
_reflns_Friedel_fraction_full .
_reflns_Friedel_fraction_max .
_reflns_number_gt 2137
_reflns_number_total 2944
_reflns_threshold_expression 'I > 2\s(I)'
_cod_data_source_file suppl_j_ncrs-2021-0450_suppl.cif
_cod_data_source_block 202111101_0m
_cod_database_code 8105183
_shelx_space_group_comment
; 
The symmetry employed for this shelxl refinement is uniquely defined 
by the following loop, which should always be used as a source of 
symmetry information in preference to the above space-group names. 
They are only intended as comments. 
;
_shelx_estimated_absorpt_t_min 0.982
_shelx_estimated_absorpt_t_max 0.985

loop_
_space_group_symop_operation_xyz
'x, y, z'
'-x, -y, -z'

loop_
_atom_site_label
_atom_site_type_symbol
_atom_site_fract_x
_atom_site_fract_y
_atom_site_fract_z
_atom_site_U_iso_or_equiv
_atom_site_adp_type
_atom_site_occupancy
_atom_site_site_symmetry_order
_atom_site_calc_flag
_atom_site_refinement_flags_posn
_atom_site_refinement_flags_adp
_atom_site_refinement_flags_occupancy
_atom_site_disorder_assembly
_atom_site_disorder_group
O1 O 0.2758(2) 0.25763(11) 0.77312(9) 0.0491(3) Uani 1 1 d . . . . .
O2 O 0.5557(3) 0.19720(14) 0.88394(11) 0.0645(4) Uani 1 1 d . . . . .
O3 O 0.7462(3) 0.22041(11) 0.58637(9) 0.0540(4) Uani 1 1 d . . . . .
O4 O 0.6944(3) 0.45584(11) 0.82403(10) 0.0601(4) Uani 1 1 d . . . . .
O5 O 1.2367(3) 0.47210(14) 0.57681(12) 0.0702(4) Uani 1 1 d . . . . .
N1 N 0.9774(3) 0.46502(13) 0.70509(11) 0.0457(4) Uani 1 1 d . . . . .
C1 C 1.1582(4) 0.81208(19) 0.85985(15) 0.0645(5) Uani 1 1 d . . . . .
H1 H 1.300609 0.810195 0.909143 0.077 Uiso 1 1 calc R U . . .
C2 C 1.0682(5) 0.92528(19) 0.86500(18) 0.0753(7) Uani 1 1 d . . . . .
H2 H 1.150879 0.998838 0.917953 0.090 Uiso 1 1 calc R U . . .
C3 C 0.8590(5) 0.9298(2) 0.7929(2) 0.0744(7) Uani 1 1 d . . . . .
H3 H 0.798946 1.005732 0.796849 0.089 Uiso 1 1 calc R U . . .
C4 C 0.7394(4) 0.8211(2) 0.7151(2) 0.0726(6) Uani 1 1 d . . . . .
H4 H 0.598107 0.823635 0.665680 0.087 Uiso 1 1 calc R U . . .
C5 C 0.8259(4) 0.70769(17) 0.70910(15) 0.0527(5) Uani 1 1 d . . . . .
H5 H 0.741517 0.634717 0.655869 0.063 Uiso 1 1 calc R U . . .
C6 C 1.0355(3) 0.70137(15) 0.78093(12) 0.0426(4) Uani 1 1 d . . . . .
C7 C 1.1414(3) 0.58140(16) 0.77989(15) 0.0527(5) Uani 1 1 d . . . . .
H7A H 1.322547 0.589932 0.762390 0.063 Uiso 1 1 calc R U . . .
H7B H 1.152946 0.572299 0.850493 0.063 Uiso 1 1 calc R U . . .
C8 C 1.0428(4) 0.42022(17) 0.60509(15) 0.0517(4) Uani 1 1 d . . . . .
C9 C 0.8524(5) 0.30636(19) 0.53250(15) 0.0616(5) Uani 1 1 d . . . . .
H9A H 0.704602 0.334445 0.498345 0.074 Uiso 1 1 calc R U . . .
H9B H 0.946114 0.262111 0.477833 0.074 Uiso 1 1 calc R U . . .
C10 C 0.6245(3) 0.27695(15) 0.67069(12) 0.0429(4) Uani 1 1 d . . . . .
C11 C 0.7589(3) 0.40466(15) 0.73986(13) 0.0437(4) Uani 1 1 d . . . . .
C12 C 0.4084(3) 0.20737(16) 0.68940(13) 0.0445(4) Uani 1 1 d . . . . .
C13 C 0.2845(4) 0.07532(18) 0.62471(17) 0.0638(5) Uani 1 1 d . . . . .
H13A H 0.363514 0.053300 0.561203 0.096 Uiso 1 1 calc R U . . .
H13B H 0.094045 0.070013 0.606696 0.096 Uiso 1 1 calc R U . . .
H13C H 0.316132 0.017634 0.664583 0.096 Uiso 1 1 calc R U . . .
C14 C 0.3741(3) 0.25106(16) 0.87100(13) 0.0460(4) Uani 1 1 d . . . . .
C15 C 0.2252(4) 0.3173(2) 0.95281(16) 0.0663(6) Uani 1 1 d . . . . .
H15A H 0.285295 0.304005 1.019070 0.099 Uiso 1 1 calc R U . . .
H15B H 0.035783 0.284220 0.932244 0.099 Uiso 1 1 calc R U . . .
H15C H 0.257792 0.406457 0.960155 0.099 Uiso 1 1 calc R U . . .

loop_
_atom_site_aniso_label
_atom_site_aniso_U_11
_atom_site_aniso_U_22
_atom_site_aniso_U_33
_atom_site_aniso_U_23
_atom_site_aniso_U_13
_atom_site_aniso_U_12
O1 0.0458(6) 0.0547(7) 0.0470(7) 0.0115(5) 0.0086(5) 0.0160(5)
O2 0.0661(8) 0.0720(9) 0.0625(8) 0.0262(7) 0.0061(7) 0.0261(7)
O3 0.0693(8) 0.0402(7) 0.0517(7) 0.0069(5) 0.0236(6) 0.0099(6)
O4 0.0785(9) 0.0430(7) 0.0523(8) 0.0018(6) 0.0184(7) 0.0080(6)
O5 0.0617(8) 0.0762(10) 0.0762(10) 0.0298(8) 0.0205(7) 0.0018(7)
N1 0.0485(8) 0.0374(8) 0.0502(8) 0.0118(6) 0.0050(6) 0.0089(6)
C1 0.0798(13) 0.0487(11) 0.0533(11) 0.0100(9) -0.0016(10) -0.0070(9)
C2 0.1052(18) 0.0397(11) 0.0671(14) 0.0001(9) 0.0181(13) -0.0042(11)
C3 0.0876(15) 0.0427(11) 0.0945(17) 0.0135(11) 0.0299(14) 0.0187(10)
C4 0.0655(12) 0.0555(13) 0.0959(17) 0.0196(12) 0.0044(12) 0.0200(10)
C5 0.0499(9) 0.0409(9) 0.0599(11) 0.0051(8) 0.0020(8) 0.0079(7)
C6 0.0449(8) 0.0383(9) 0.0422(9) 0.0101(7) 0.0110(7) 0.0006(7)
C7 0.0479(9) 0.0455(10) 0.0587(11) 0.0130(8) -0.0050(8) 0.0036(7)
C8 0.0541(10) 0.0489(10) 0.0575(11) 0.0211(8) 0.0120(8) 0.0138(8)
C9 0.0777(13) 0.0548(11) 0.0489(10) 0.0114(8) 0.0193(9) 0.0017(9)
C10 0.0521(9) 0.0369(9) 0.0403(9) 0.0086(7) 0.0090(7) 0.0141(7)
C11 0.0506(9) 0.0366(9) 0.0448(9) 0.0116(7) 0.0070(7) 0.0119(7)
C12 0.0472(9) 0.0438(9) 0.0427(9) 0.0108(7) 0.0067(7) 0.0129(7)
C13 0.0642(12) 0.0480(11) 0.0685(13) 0.0036(9) 0.0131(10) 0.0003(9)
C14 0.0451(9) 0.0425(9) 0.0467(9) 0.0120(7) 0.0035(7) 0.0003(7)
C15 0.0655(12) 0.0763(14) 0.0522(11) 0.0090(10) 0.0164(9) 0.0118(10)

loop_
_atom_type_symbol
_atom_type_description
_atom_type_scat_dispersion_real
_atom_type_scat_dispersion_imag
_atom_type_scat_source
C C 0.0033 0.0016 'International Tables Vol C Tables 4.2.6.8 and 6.1.1.4'
H H 0.0000 0.0000 'International Tables Vol C Tables 4.2.6.8 and 6.1.1.4'
N N 0.0061 0.0033 'International Tables Vol C Tables 4.2.6.8 and 6.1.1.4'
O O 0.0106 0.0060 'International Tables Vol C Tables 4.2.6.8 and 6.1.1.4'

loop_
_geom_angle_atom_site_label_1
_geom_angle_atom_site_label_2
_geom_angle_atom_site_label_3
_geom_angle
_geom_angle_site_symmetry_1
_geom_angle_site_symmetry_3
C14 O1 C12 117.66(13) . .
C10 O3 C9 113.40(14) . .
C8 N1 C11 122.96(15) . .
C8 N1 C7 119.51(15) . .
C11 N1 C7 117.53(14) . .
C2 C1 C6 120.1(2) . .
C2 C1 H1 120.0 . .
C6 C1 H1 120.0 . .
C3 C2 C1 120.72(19) . .
C3 C2 H2 119.6 . .
C1 C2 H2 119.6 . .
C4 C3 C2 119.2(2) . .
C4 C3 H3 120.4 . .
C2 C3 H3 120.4 . .
C3 C4 C5 120.9(2) . .
C3 C4 H4 119.6 . .
C5 C4 H4 119.6 . .
C6 C5 C4 120.78(17) . .
C6 C5 H5 119.6 . .
C4 C5 H5 119.6 . .
C5 C6 C1 118.42(17) . .
C5 C6 C7 124.03(14) . .
C1 C6 C7 117.55(17) . .
N1 C7 C6 114.58(15) . .
N1 C7 H7A 108.6 . .
C6 C7 H7A 108.6 . .
N1 C7 H7B 108.6 . .
C6 C7 H7B 108.6 . .
H7A C7 H7B 107.6 . .
O5 C8 N1 122.20(18) . .
O5 C8 C9 122.38(18) . .
N1 C8 C9 115.37(15) . .
O3 C9 C8 112.72(17) . .
O3 C9 H9A 109.0 . .
C8 C9 H9A 109.0 . .
O3 C9 H9B 109.0 . .
C8 C9 H9B 109.0 . .
H9A C9 H9B 107.8 . .
C12 C10 O3 117.17(15) . .
C12 C10 C11 124.89(15) . .
O3 C10 C11 117.62(14) . .
O4 C11 N1 119.67(15) . .
O4 C11 C10 123.66(15) . .
N1 C11 C10 116.64(14) . .
C10 C12 O1 120.47(15) . .
C10 C12 C13 125.21(15) . .
O1 C12 C13 114.30(15) . .
C12 C13 H13A 109.5 . .
C12 C13 H13B 109.5 . .
H13A C13 H13B 109.5 . .
C12 C13 H13C 109.5 . .
H13A C13 H13C 109.5 . .
H13B C13 H13C 109.5 . .
O2 C14 O1 121.94(16) . .
O2 C14 C15 126.93(18) . .
O1 C14 C15 111.13(16) . .
C14 C15 H15A 109.5 . .
C14 C15 H15B 109.5 . .
H15A C15 H15B 109.5 . .
C14 C15 H15C 109.5 . .
H15A C15 H15C 109.5 . .
H15B C15 H15C 109.5 . .

loop_
_geom_bond_atom_site_label_1
_geom_bond_atom_site_label_2
_geom_bond_distance
_geom_bond_site_symmetry_2
O1 C14 1.371(2) .
O1 C12 1.3895(19) .
O2 C14 1.192(2) .
O3 C10 1.3808(19) .
O3 C9 1.428(2) .
O4 C11 1.211(2) .
O5 C8 1.217(2) .
N1 C8 1.381(2) .
N1 C11 1.402(2) .
N1 C7 1.473(2) .
C1 C2 1.389(3) .
C1 C6 1.393(2) .
C1 H1 0.9300 .
C2 C3 1.370(3) .
C2 H2 0.9300 .
C3 C4 1.368(3) .
C3 H3 0.9300 .
C4 C5 1.381(3) .
C4 H4 0.9300 .
C5 C6 1.376(3) .
C5 H5 0.9300 .
C6 C7 1.508(3) .
C7 H7A 0.9700 .
C7 H7B 0.9700 .
C8 C9 1.501(3) .
C9 H9A 0.9700 .
C9 H9B 0.9700 .
C10 C12 1.337(2) .
C10 C11 1.485(2) .
C12 C13 1.491(3) .
C13 H13A 0.9600 .
C13 H13B 0.9600 .
C13 H13C 0.9600 .
C14 C15 1.480(3) .
C15 H15A 0.9600 .
C15 H15B 0.9600 .
C15 H15C 0.9600 .

loop_
_geom_torsion_atom_site_label_1
_geom_torsion_atom_site_label_2
_geom_torsion_atom_site_label_3
_geom_torsion_atom_site_label_4
_geom_torsion
_geom_torsion_site_symmetry_1
_geom_torsion_site_symmetry_2
_geom_torsion_site_symmetry_3
_geom_torsion_site_symmetry_4
C6 C1 C2 C3 -0.1(3) . . . .
C1 C2 C3 C4 -0.2(3) . . . .
C2 C3 C4 C5 0.4(3) . . . .
C3 C4 C5 C6 -0.3(3) . . . .
C4 C5 C6 C1 0.0(3) . . . .
C4 C5 C6 C7 179.90(18) . . . .
C2 C1 C6 C5 0.2(3) . . . .
C2 C1 C6 C7 -179.70(18) . . . .
C8 N1 C7 C6 94.23(18) . . . .
C11 N1 C7 C6 -85.68(19) . . . .
C5 C6 C7 N1 -8.8(2) . . . .
C1 C6 C7 N1 171.13(15) . . . .
C11 N1 C8 O5 -178.35(16) . . . .
C7 N1 C8 O5 1.7(3) . . . .
C11 N1 C8 C9 4.0(2) . . . .
C7 N1 C8 C9 -175.95(16) . . . .
C10 O3 C9 C8 54.6(2) . . . .
O5 C8 C9 O3 146.41(19) . . . .
N1 C8 C9 O3 -35.9(2) . . . .
C9 O3 C10 C12 144.87(17) . . . .
C9 O3 C10 C11 -41.3(2) . . . .
C8 N1 C11 O4 -172.02(16) . . . .
C7 N1 C11 O4 7.9(2) . . . .
C8 N1 C11 C10 10.0(2) . . . .
C7 N1 C11 C10 -170.09(14) . . . .
C12 C10 C11 O4 4.4(3) . . . .
O3 C10 C11 O4 -168.97(16) . . . .
C12 C10 C11 N1 -177.72(15) . . . .
O3 C10 C11 N1 8.9(2) . . . .
O3 C10 C12 O1 179.75(13) . . . .
C11 C10 C12 O1 6.4(3) . . . .
O3 C10 C12 C13 -1.8(3) . . . .
C11 C10 C12 C13 -175.23(17) . . . .
C14 O1 C12 C10 -84.7(2) . . . .
C14 O1 C12 C13 96.77(19) . . . .
C12 O1 C14 O2 -4.8(2) . . . .
C12 O1 C14 C15 175.53(15) . . . .
